data_4111931
loop_
_publ_author_name
'Devarajulu Sureshkumar'
'Srinivasa Murthy Koutha'
'Srinivasan Chandrasekaran'

_publ_section_title
;
 Chemistry of Tetrathiomolybdate: Aziridine Ring Opening Reactions and
 Facile Synthesis of Interesting Sulfur Heterocycles
;
_journal_name_full 'Journal of the American Chemical Society'
_journal_page_first 12760
_journal_page_last 12761
_journal_paper_doi 10.1021/ja052969z
_journal_volume 127
_journal_year 2005
_chemical_absolute_configuration syn
_chemical_compound_source 'see text'
_chemical_formula_moiety 'C17 H23 N O4 S2'
_chemical_formula_sum 'C17 H23 N O4 S2'
_chemical_formula_weight 369.50
_chemical_melting_point 429
_chemical_name_common 'Thia-bicyclononane derivative'
_chemical_name_systematic
;
N1-[(1S,4R,5S,7R)-7-hydroxy-1,4-dimethyl-8-oxo-2-thiabicyclo[3.2.2]
non-4-yl]-4-methyl-1-benzenesulfonamide
;
_space_group_IT_number 19
_symmetry_cell_setting orthorhombic
_symmetry_Int_Tables_number 19
_symmetry_space_group_name_Hall 'P 2ac 2ab'
_symmetry_space_group_name_H-M 'P 21 21 21'
_atom_sites_solution_hydrogens geom
_atom_sites_solution_primary direct
_atom_sites_solution_secondary difmap
_cell_angle_alpha 90
_cell_angle_beta 90
_cell_angle_gamma 90
_cell_formula_units_Z 4
_cell_length_a 8.098(4)
_cell_length_b 10.373(6)
_cell_length_c 21.581(12)
_cell_measurement_reflns_used 600
_cell_measurement_temperature 296(2)
_cell_measurement_theta_max 25.50
_cell_measurement_theta_min 1.89
_cell_volume 1812.8(17)
_computing_cell_refinement SMART
_computing_data_collection 'SMART (Bruker, 1998)'
_computing_data_reduction 'SAINT (Bruker, 1998)'
_computing_molecular_graphics 'Ortep-3 for Windows (Farrugia, 1997) and CAMERON (Watkin et al., 1993)'
_computing_publication_material 'PLATON (Spek, 2003)'
_computing_structure_refinement 'SHELXL-97 (Sheldrick, 1997)'
_computing_structure_solution 'SIR92 (Altomare et al., 1993)'
_diffrn_ambient_temperature 296(2)
_diffrn_measured_fraction_theta_full 0.998
_diffrn_measured_fraction_theta_max 0.998
_diffrn_measurement_device_type 'Bruker SMART CCD area detector'
_diffrn_measurement_method '\f and \w scans'
_diffrn_radiation_monochromator graphite
_diffrn_radiation_source 'fine-focus sealed tube'
_diffrn_radiation_type MoK\a
_diffrn_radiation_wavelength 0.71073
_diffrn_reflns_av_R_equivalents 0.0175
_diffrn_reflns_av_sigmaI/netI 0.0148
_diffrn_reflns_limit_h_max 9
_diffrn_reflns_limit_h_min -9
_diffrn_reflns_limit_k_max 12
_diffrn_reflns_limit_k_min -12
_diffrn_reflns_limit_l_max 26
_diffrn_reflns_limit_l_min -26
_diffrn_reflns_number 13259
_diffrn_reflns_reduction_process ' ?'
_diffrn_reflns_theta_full 25.00
_diffrn_reflns_theta_max 25.50
_diffrn_reflns_theta_min 1.89
_exptl_absorpt_coefficient_mu 0.314
_exptl_absorpt_correction_T_max 0.9284
_exptl_absorpt_correction_T_min 0.7657
_exptl_absorpt_correction_type multi-scan
_exptl_absorpt_process_details '(SADABS; Sheldrick, 1997)'
_exptl_crystal_colour colorless
_exptl_crystal_density_diffrn 1.354
_exptl_crystal_density_method 'Not Measured'
_exptl_crystal_description block
_exptl_crystal_F_000 784
_exptl_crystal_size_max 0.53
_exptl_crystal_size_mid 0.43
_exptl_crystal_size_min 0.24
_refine_diff_density_max 0.217
_refine_diff_density_min -0.282
_refine_diff_density_rms 0.057
_refine_ls_abs_structure_details 'Flack H D (1983), Acta Cryst. A39, 876-881'
_refine_ls_abs_structure_Flack 0.04(7)
_refine_ls_extinction_method none
_refine_ls_goodness_of_fit_ref 1.113
_refine_ls_hydrogen_treatment constr
_refine_ls_matrix_type full
_refine_ls_number_parameters 221
_refine_ls_number_reflns 3355
_refine_ls_number_restraints 0
_refine_ls_restrained_S_all 1.113
_refine_ls_R_factor_all 0.0359
_refine_ls_R_factor_gt 0.0350
_refine_ls_shift/su_max 0.001
_refine_ls_shift/su_mean 0.000
_refine_ls_structure_factor_coef Fsqd
_refine_ls_weighting_details 'calc w=1/[\s^2^(Fo^2^)+(0.0603P)^2^+0.2203P] where P=(Fo^2^+2Fc^2^)/3'
_refine_ls_weighting_scheme calc
_refine_ls_wR_factor_gt 0.0930
_refine_ls_wR_factor_ref 0.0938
_reflns_number_gt 3102
_reflns_number_total 3188
_reflns_threshold_expression I>2sigma(I)
_cod_data_source_file ja052969zsi20050506_083554_10.cif
_cod_data_source_block compound22
_cod_original_cell_volume 1812.7(17)
_cod_database_code 4111931

loop_
_symmetry_equiv_pos_site_id
_symmetry_equiv_pos_as_xyz
1 x,y,z
2 1/2-x,-y,1/2+z
3 1/2+x,1/2-y,-z
4 -x,1/2+y,1/2-z

loop_
_atom_site_label
_atom_site_type_symbol
_atom_site_fract_x
_atom_site_fract_y
_atom_site_fract_z
_atom_site_U_iso_or_equiv
_atom_site_adp_type
_atom_site_occupancy
_atom_site_symmetry_multiplicity
_atom_site_calc_flag
_atom_site_refinement_flags
S1 S 0.99876(7) 0.54054(4) 0.33769(2) 0.05151(15) Uani 1 1 d .
S2 S 0.48080(6) 0.64664(5) 0.21482(3) 0.05197(15) Uani 1 1 d .
N1 N 0.6000(2) 0.72528(17) 0.26192(8) 0.0465(4) Uani 1 1 d .
H1 H 0.5549 0.7859 0.2831 0.056 Uiso 1 1 calc R
O3 O 0.5232(2) 0.51253(15) 0.21855(8) 0.0656(4) Uani 1 1 d .
O2 O 1.1074(3) 0.87827(15) 0.42231(8) 0.0679(5) Uani 1 1 d .
H2 H 1.1575 0.8508 0.4526 0.081 Uiso 1 1 calc R
O4 O 0.3173(2) 0.6873(2) 0.22940(10) 0.0816(6) Uani 1 1 d .
O1 O 0.7825(3) 0.6503(2) 0.46378(8) 0.0832(6) Uani 1 1 d .
C9 C 0.8750(2) 0.7036(2) 0.21127(9) 0.0433(4) Uani 1 1 d .
H9A H 0.8675 0.7875 0.1926 0.052 Uiso 1 1 calc R
H9B H 0.8283 0.6406 0.1838 0.052 Uiso 1 1 calc R
H9C H 0.9888 0.6831 0.2189 0.052 Uiso 1 1 calc R
C4 C 0.8327(2) 0.81630(17) 0.31537(9) 0.0409(4) Uani 1 1 d .
H4 H 0.7830 0.8946 0.2981 0.049 Uiso 1 1 calc R
C5 C 1.0201(3) 0.84140(18) 0.31935(9) 0.0467(4) Uani 1 1 d .
H5A H 1.0713 0.8082 0.2820 0.056 Uiso 1 1 calc R
H5B H 1.0379 0.9339 0.3200 0.056 Uiso 1 1 calc R
C3 C 0.7618(3) 0.8005(2) 0.38098(10) 0.0509(5) Uani 1 1 d .
H3A H 0.7694 0.8825 0.4024 0.061 Uiso 1 1 calc R
H3B H 0.6457 0.7784 0.3778 0.061 Uiso 1 1 calc R
C6 C 1.1073(3) 0.7830(2) 0.37476(10) 0.0502(5) Uani 1 1 d .
H6 H 1.2214 0.7619 0.3635 0.060 Uiso 1 1 calc R
C1 C 1.0204(3) 0.66116(17) 0.39910(9) 0.0476(4) Uani 1 1 d .
C8 C 0.7804(2) 0.70313(17) 0.27223(8) 0.0363(4) Uani 1 1 d .
C10 C 0.7980(3) 0.57263(17) 0.30510(9) 0.0419(4) Uani 1 1 d .
H10A H 0.7721 0.5049 0.2757 0.050 Uiso 1 1 calc R
H10B H 0.7168 0.5684 0.3381 0.050 Uiso 1 1 calc R
C14 C 0.5747(3) 0.7833(2) 0.01759(11) 0.0577(6) Uani 1 1 d .
C11 C 0.5208(2) 0.69783(19) 0.13815(9) 0.0457(4) Uani 1 1 d .
C2 C 0.8478(3) 0.6992(2) 0.41907(10) 0.0518(5) Uani 1 1 d .
C13 C 0.6150(3) 0.6599(2) 0.03528(11) 0.0584(6) Uani 1 1 d .
H13 H 0.6619 0.6045 0.0063 0.070 Uiso 1 1 calc R
C12 C 0.5879(3) 0.6158(2) 0.09492(11) 0.0520(5) Uani 1 1 d .
H12 H 0.6148 0.5316 0.1057 0.062 Uiso 1 1 calc R
C7 C 1.1197(4) 0.5967(3) 0.45071(13) 0.0734(8) Uani 1 1 d .
H7A H 1.0680 0.5168 0.4620 0.088 Uiso 1 1 calc R
H7B H 1.1235 0.6526 0.4861 0.088 Uiso 1 1 calc R
H7C H 1.2300 0.5802 0.4364 0.088 Uiso 1 1 calc R
C16 C 0.4818(3) 0.8225(2) 0.12180(11) 0.0621(6) Uani 1 1 d .
H16 H 0.4384 0.8786 0.1512 0.074 Uiso 1 1 calc R
C15 C 0.5071(3) 0.8641(2) 0.06211(13) 0.0660(6) Uani 1 1 d .
H15 H 0.4783 0.9480 0.0513 0.079 Uiso 1 1 calc R
C17 C 0.6018(4) 0.8278(4) -0.04757(14) 0.0838(9) Uani 1 1 d .
H17A H 0.7145 0.8545 -0.0525 0.101 Uiso 1 1 calc R
H17B H 0.5299 0.8992 -0.0563 0.101 Uiso 1 1 calc R
H17C H 0.5783 0.7585 -0.0757 0.101 Uiso 1 1 calc R

loop_
_atom_site_aniso_label
_atom_site_aniso_U_11
_atom_site_aniso_U_22
_atom_site_aniso_U_33
_atom_site_aniso_U_23
_atom_site_aniso_U_13
_atom_site_aniso_U_12
S1 0.0603(3) 0.0342(2) 0.0600(3) -0.00246(18) -0.0008(3) 0.0100(2)
S2 0.0343(2) 0.0599(3) 0.0617(3) -0.0052(2) 0.0030(2) -0.0108(2)
N1 0.0359(8) 0.0506(10) 0.0528(9) -0.0119(7) 0.0060(7) 0.0011(7)
O3 0.0683(10) 0.0531(8) 0.0753(10) 0.0035(7) -0.0054(9) -0.0268(8)
O2 0.0929(13) 0.0445(8) 0.0663(10) -0.0010(8) -0.0315(9) -0.0103(9)
O4 0.0348(8) 0.1258(17) 0.0843(12) -0.0097(12) 0.0076(8) -0.0063(10)
O1 0.1163(17) 0.0733(12) 0.0601(10) 0.0074(9) 0.0384(11) -0.0004(12)
C9 0.0388(9) 0.0457(10) 0.0455(10) 0.0009(8) 0.0070(8) -0.0032(8)
C4 0.0467(10) 0.0281(8) 0.0479(10) -0.0019(7) 0.0001(8) 0.0005(7)
C5 0.0521(11) 0.0372(9) 0.0509(10) 0.0068(7) -0.0028(9) -0.0126(9)
C3 0.0544(12) 0.0448(10) 0.0534(11) -0.0165(9) 0.0086(9) 0.0031(9)
C6 0.0497(11) 0.0415(11) 0.0595(12) 0.0033(9) -0.0078(9) -0.0059(9)
C1 0.0608(12) 0.0352(8) 0.0468(9) 0.0044(7) -0.0038(9) -0.0013(10)
C8 0.0328(8) 0.0330(8) 0.0430(9) -0.0012(7) 0.0052(7) -0.0013(7)
C10 0.0474(10) 0.0318(9) 0.0464(9) -0.0023(7) 0.0084(8) -0.0056(7)
C14 0.0443(12) 0.0630(14) 0.0660(13) 0.0010(11) -0.0059(10) 0.0009(10)
C11 0.0356(9) 0.0443(10) 0.0571(10) -0.0074(8) -0.0052(8) -0.0027(9)
C2 0.0719(14) 0.0401(10) 0.0434(10) -0.0052(8) 0.0118(9) -0.0086(10)
C13 0.0587(13) 0.0557(13) 0.0609(13) -0.0138(10) -0.0005(10) 0.0085(11)
C12 0.0517(12) 0.0398(10) 0.0645(12) -0.0085(9) -0.0056(10) 0.0039(9)
C7 0.097(2) 0.0538(14) 0.0689(16) 0.0149(12) -0.0224(15) 0.0001(14)
C16 0.0646(14) 0.0492(11) 0.0724(14) -0.0146(10) 0.0033(12) 0.0169(11)
C15 0.0648(14) 0.0466(11) 0.0867(16) 0.0044(10) -0.0008(13) 0.0132(13)
C17 0.081(2) 0.094(2) 0.0758(18) 0.0156(16) 0.0020(15) 0.0085(17)

loop_
_atom_type_symbol
_atom_type_description
_atom_type_scat_dispersion_real
_atom_type_scat_dispersion_imag
_atom_type_scat_source
S S 0.1246 0.1234 'International Tables Vol C Tables 4.2.6.8 and 6.1.1.4'
O O 0.0106 0.0060 'International Tables Vol C Tables 4.2.6.8 and 6.1.1.4'
N N 0.0061 0.0033 'International Tables Vol C Tables 4.2.6.8 and 6.1.1.4'
H H 0.0000 0.0000 'International Tables Vol C Tables 4.2.6.8 and 6.1.1.4'
C C 0.0033 0.0016 'International Tables Vol C Tables 4.2.6.8 and 6.1.1.4'

loop_
_geom_angle_atom_site_label_1
_geom_angle_atom_site_label_2
_geom_angle_atom_site_label_3
_geom_angle
C10 S1 C1 104.03(10)
O4 S2 O3 119.80(13)
O4 S2 N1 105.42(12)
O3 S2 N1 108.06(10)
O4 S2 C11 106.74(12)
O3 S2 C11 107.44(10)
N1 S2 C11 109.05(10)
C8 N1 S2 126.69(14)
C8 N1 H1 116.7
S2 N1 H1 116.7
C6 O2 H2 109.5
C8 C9 H9A 109.5
C8 C9 H9B 109.5
H9A C9 H9B 109.5
C8 C9 H9C 109.5
H9A C9 H9C 109.5
H9B C9 H9C 109.5
C3 C4 C5 109.54(16)
C3 C4 C8 111.66(15)
C5 C4 C8 115.35(15)
C3 C4 H4 106.6
C5 C4 H4 106.6
C8 C4 H4 106.6
C6 C5 C4 115.80(16)
C6 C5 H5A 108.3
C4 C5 H5A 108.3
C6 C5 H5B 108.3
C4 C5 H5B 108.3
H5A C5 H5B 107.4
C2 C3 C4 113.87(17)
C2 C3 H3A 108.8
C4 C3 H3A 108.8
C2 C3 H3B 108.8
C4 C3 H3B 108.8
H3A C3 H3B 107.7
O2 C6 C5 106.92(17)
O2 C6 C1 108.90(18)
C5 C6 C1 112.61(17)
O2 C6 H6 109.4
C5 C6 H6 109.4
C1 C6 H6 109.4
C2 C1 C7 113.1(2)
C2 C1 C6 107.78(16)
C7 C1 C6 111.5(2)
C2 C1 S1 107.20(15)
C7 C1 S1 106.20(16)
C6 C1 S1 110.95(14)
N1 C8 C9 111.25(16)
N1 C8 C10 107.15(15)
C9 C8 C10 110.84(15)
N1 C8 C4 103.81(14)
C9 C8 C4 112.18(15)
C10 C8 C4 111.30(15)
C8 C10 S1 115.27(13)
C8 C10 H10A 108.5
S1 C10 H10A 108.5
C8 C10 H10B 108.5
S1 C10 H10B 108.5
H10A C10 H10B 107.5
C13 C14 C15 117.6(2)
C13 C14 C17 120.9(3)
C15 C14 C17 121.5(3)
C12 C11 C16 119.9(2)
C12 C11 S2 121.47(17)
C16 C11 S2 118.68(17)
O1 C2 C3 121.7(2)
O1 C2 C1 121.3(2)
C3 C2 C1 116.97(17)
C14 C13 C12 121.9(2)
C14 C13 H13 119.1
C12 C13 H13 119.1
C11 C12 C13 119.3(2)
C11 C12 H12 120.3
C13 C12 H12 120.3
C1 C7 H7A 109.5
C1 C7 H7B 109.5
H7A C7 H7B 109.5
C1 C7 H7C 109.5
H7A C7 H7C 109.5
H7B C7 H7C 109.5
C15 C16 C11 120.1(2)
C15 C16 H16 120.0
C11 C16 H16 120.0
C16 C15 C14 121.2(2)
C16 C15 H15 119.4
C14 C15 H15 119.4
C14 C17 H17A 109.5
C14 C17 H17B 109.5
H17A C17 H17B 109.5
C14 C17 H17C 109.5
H17A C17 H17C 109.5
H17B C17 H17C 109.5

loop_
_geom_bond_atom_site_label_1
_geom_bond_atom_site_label_2
_geom_bond_distance
S1 C10 1.802(2)
S1 C1 1.831(2)
S2 O4 1.4247(19)
S2 O3 1.435(2)
S2 N1 1.6219(19)
S2 C11 1.768(2)
N1 C8 1.495(3)
N1 H1 0.8600
O2 C6 1.425(3)
O2 H2 0.8200
O1 C2 1.212(3)
C9 C8 1.522(3)
C9 H9A 0.9600
C9 H9B 0.9600
C9 H9C 0.9600
C4 C3 1.537(3)
C4 C5 1.542(3)
C4 C8 1.557(2)
C4 H4 0.9800
C5 C6 1.515(3)
C5 H5A 0.9700
C5 H5B 0.9700
C3 C2 1.505(3)
C3 H3A 0.9700
C3 H3B 0.9700
C6 C1 1.539(3)
C6 H6 0.9800
C1 C2 1.515(3)
C1 C7 1.528(3)
C8 C10 1.535(3)
C10 H10A 0.9700
C10 H10B 0.9700
C14 C13 1.376(4)
C14 C15 1.387(4)
C14 C17 1.496(4)
C11 C12 1.374(3)
C11 C16 1.377(3)
C13 C12 1.383(4)
C13 H13 0.9300
C12 H12 0.9300
C7 H7A 0.9600
C7 H7B 0.9600
C7 H7C 0.9600
C16 C15 1.374(4)
C16 H16 0.9300
C15 H15 0.9300
C17 H17A 0.9600
C17 H17B 0.9600
C17 H17C 0.9600

loop_
_geom_torsion_atom_site_label_1
_geom_torsion_atom_site_label_2
_geom_torsion_atom_site_label_3
_geom_torsion_atom_site_label_4
_geom_torsion
O4 S2 N1 C8 170.12(18)
O3 S2 N1 C8 40.91(19)
C11 S2 N1 C8 -75.59(19)
C3 C4 C5 C6 29.2(2)
C8 C4 C5 C6 -97.8(2)
C5 C4 C3 C2 -54.3(2)
C8 C4 C3 C2 74.8(2)
C4 C5 C6 O2 -92.1(2)
C4 C5 C6 C1 27.5(3)
O2 C6 C1 C2 57.5(2)
C5 C6 C1 C2 -60.9(2)
O2 C6 C1 C7 -67.2(3)
C5 C6 C1 C7 174.4(2)
O2 C6 C1 S1 174.58(15)
C5 C6 C1 S1 56.2(2)
C10 S1 C1 C2 24.84(15)
C10 S1 C1 C7 146.01(18)
C10 S1 C1 C6 -92.61(16)
S2 N1 C8 C9 52.3(2)
S2 N1 C8 C10 -69.0(2)
S2 N1 C8 C4 173.16(14)
C3 C4 C8 N1 70.60(18)
C5 C4 C8 N1 -163.50(16)
C3 C4 C8 C9 -169.18(16)
C5 C4 C8 C9 -43.3(2)
C3 C4 C8 C10 -44.3(2)
C5 C4 C8 C10 81.56(19)
N1 C8 C10 S1 -166.93(12)
C9 C8 C10 S1 71.52(18)
C4 C8 C10 S1 -54.07(18)
C1 S1 C10 C8 65.58(16)
O4 S2 C11 C12 -132.34(19)
O3 S2 C11 C12 -2.7(2)
N1 S2 C11 C12 114.22(18)
O4 S2 C11 C16 47.0(2)
O3 S2 C11 C16 176.71(18)
N1 S2 C11 C16 -66.4(2)
C4 C3 C2 O1 -159.5(2)
C4 C3 C2 C1 20.6(3)
C7 C1 C2 O1 -20.0(3)
C6 C1 C2 O1 -143.8(2)
S1 C1 C2 O1 96.7(2)
C7 C1 C2 C3 159.8(2)
C6 C1 C2 C3 36.0(2)
S1 C1 C2 C3 -83.48(19)
C15 C14 C13 C12 0.8(4)
C17 C14 C13 C12 -178.6(2)
C16 C11 C12 C13 -0.2(3)
S2 C11 C12 C13 179.20(18)
C14 C13 C12 C11 -0.9(4)
C12 C11 C16 C15 1.2(4)
S2 C11 C16 C15 -178.1(2)
C11 C16 C15 C14 -1.3(4)
C13 C14 C15 C16 0.2(4)
C17 C14 C15 C16 179.7(3)
